data_7207401
loop_
_publ_author_name
'Chen, Qing'
'Xue, Wei'
'Wang, Bao-Ying'
'Zeng, Ming-Hua'
'Chen, Xiao-Ming'

_publ_section_title
;
 Unprecedented binodal (7,9)-connected network based on distinct
 tricobalt(ii) clusters: structure, topology and cooperative magnetism
;
_journal_issue 6
_journal_name_full CrystEngComm
_journal_page_first 2009
_journal_paper_doi 10.1039/c2ce06020e
_journal_volume 14
_journal_year 2012
_chemical_formula_sum 'C96 H66 Co12 N15 O46'
_chemical_formula_weight 2872.80
_chemical_name_systematic
;
?
;
_space_group_IT_number 176
_symmetry_cell_setting hexagonal
_symmetry_space_group_name_Hall '-P 6c'
_symmetry_space_group_name_H-M 'P 63/m'
_atom_sites_solution_hydrogens geom
_atom_sites_solution_primary direct
_atom_sites_solution_secondary difmap
_audit_creation_method SHELXL-97
_cell_angle_alpha 90.00
_cell_angle_beta 90.00
_cell_angle_gamma 120.00
_cell_formula_units_Z 2
_cell_length_a 24.8030(5)
_cell_length_b 24.8030(5)
_cell_length_c 16.3693(3)
_cell_measurement_temperature 293(2)
_cell_volume 8721.1(3)
_computing_cell_refinement 'PROCESS-AUTO (Rigaku, 1998)'
_computing_data_collection 'PROCESS-AUTO (Rigaku, 1998)'
_computing_data_reduction 'PROCESS-AUTO (Rigaku, 1998)'
_computing_molecular_graphics 'Bruker SHELXTL'
_computing_publication_material 'Bruker SHELXTL'
_computing_structure_refinement 'SHELXL-97 (Sheldrick, 1997)'
_computing_structure_solution 'SHELXS-97 (Sheldrick, 1990)'
_diffrn_ambient_temperature 293(2)
_diffrn_measured_fraction_theta_full 0.994
_diffrn_measured_fraction_theta_max 0.994
_diffrn_radiation_monochromator graphite
_diffrn_radiation_source 'fine-focus sealed tube'
_diffrn_radiation_type MoK\a
_diffrn_radiation_wavelength 0.71075
_diffrn_reflns_av_R_equivalents 0.0566
_diffrn_reflns_av_sigmaI/netI 0.0423
_diffrn_reflns_limit_h_max 29
_diffrn_reflns_limit_h_min -29
_diffrn_reflns_limit_k_max 29
_diffrn_reflns_limit_k_min -17
_diffrn_reflns_limit_l_max 19
_diffrn_reflns_limit_l_min -16
_diffrn_reflns_number 24277
_diffrn_reflns_theta_full 25.00
_diffrn_reflns_theta_max 25.00
_diffrn_reflns_theta_min 3.13
_exptl_absorpt_coefficient_mu 1.171
_exptl_absorpt_correction_T_max 0.7996
_exptl_absorpt_correction_T_min 0.7057
_exptl_absorpt_correction_type multi-scan
_exptl_absorpt_process_details '(ABSCOR; Higashi, 1995)'
_exptl_crystal_density_diffrn 1.094
_exptl_crystal_density_method 'not measured'
_exptl_crystal_F_000 2878
_exptl_crystal_size_max 0.32
_exptl_crystal_size_mid 0.28
_exptl_crystal_size_min 0.20
_platon_squeeze_details
;
;
_refine_diff_density_max 2.222
_refine_diff_density_min -0.611
_refine_diff_density_rms 0.166
_refine_ls_extinction_method none
_refine_ls_goodness_of_fit_ref 1.047
_refine_ls_hydrogen_treatment constr
_refine_ls_matrix_type full
_refine_ls_number_parameters 271
_refine_ls_number_reflns 5305
_refine_ls_number_restraints 5
_refine_ls_restrained_S_all 1.047
_refine_ls_R_factor_all 0.0806
_refine_ls_R_factor_gt 0.0703
_refine_ls_shift/su_max 0.001
_refine_ls_shift/su_mean 0.000
_refine_ls_structure_factor_coef Fsqd
_refine_ls_weighting_details 'calc w=1/[\s^2^(Fo^2^)+(0.1927P)^2^+0.0000P] where P=(Fo^2^+2Fc^2^)/3'
_refine_ls_weighting_scheme calc
_refine_ls_wR_factor_gt 0.2174
_refine_ls_wR_factor_ref 0.2371
_reflns_number_gt 4546
_reflns_number_total 5305
_reflns_threshold_expression >2sigma(I)
_cod_data_source_file c2ce06020e.txt
_cod_data_source_block co
_cod_depositor_comments
;
The following automatic conversions were performed:

'_symmetry_cell_setting' value 'Hexagonal' changed to 'hexagonal'
according to /home/saulius/struct/CIF-dictionaries/cif_core.dic
dictionary named 'cif_core.dic' version 2.4.1 from 2010-06-29.

Automatic conversion script
Id: cif_fix_values 1715 2011-07-08 13:25:40Z adriana 
;
_cod_original_sg_symbol_H-M P63/m
_cod_database_code 7207401

loop_
_symmetry_equiv_pos_as_xyz
'x, y, z'
'x-y, x, z+1/2'
'-y, x-y, z'
'-x, -y, z+1/2'
'-x+y, -x, z'
'y, -x+y, z+1/2'
'-x, -y, -z'
'-x+y, -x, -z-1/2'
'y, -x+y, -z'
'x, y, -z-1/2'
'x-y, x, -z'
'-y, x-y, -z-1/2'

loop_
_atom_site_label
_atom_site_type_symbol
_atom_site_fract_x
_atom_site_fract_y
_atom_site_fract_z
_atom_site_U_iso_or_equiv
_atom_site_adp_type
_atom_site_occupancy
_atom_site_symmetry_multiplicity
_atom_site_calc_flag
_atom_site_refinement_flags
_atom_site_disorder_assembly
_atom_site_disorder_group
Co1 Co 0.64102(5) 0.39920(5) 0.7500 0.0247(3) Uani 1 2 d S . .
Co2 Co 0.34345(5) 0.23582(4) 0.34638(4) 0.0300(3) Uani 1 1 d . . .
Co3 Co 0.20157(7) 0.12149(8) 0.2500 0.0464(4) Uani 1 2 d S . .
C1 C 0.6164(4) 0.4998(3) 0.6803(4) 0.0372(16) Uani 1 1 d . . .
H1A H 0.6155 0.4800 0.6316 0.045 Uiso 1 1 calc R . .
C2 C 0.6145(4) 0.5542(3) 0.6760(4) 0.0398(17) Uani 1 1 d . . .
H2AA H 0.6141 0.5715 0.6259 0.048 Uiso 1 1 calc R . .
C3 C 0.6133(5) 0.5830(5) 0.7500 0.035(2) Uani 1 2 d S . .
C4 C 0.6173(5) 0.6456(4) 0.7500 0.034(2) Uani 1 2 d S . .
C5 C 0.4402(4) 0.2243(4) 0.4514(5) 0.0487(19) Uani 1 1 d . . .
H5A H 0.4273 0.1888 0.4197 0.058 Uiso 1 1 calc R . .
C6 C 0.4811(4) 0.2362(4) 0.5135(5) 0.0470(19) Uani 1 1 d . . .
H6A H 0.4943 0.2078 0.5246 0.056 Uiso 1 1 calc R . .
C7 C 0.5034(3) 0.2892(3) 0.5602(4) 0.0369(15) Uani 1 1 d . . .
C8 C 0.4811(4) 0.3299(4) 0.5410(5) 0.054(2) Uani 1 1 d . . .
H8A H 0.4944 0.3665 0.5704 0.065 Uiso 1 1 calc R . .
C9 C 0.4392(4) 0.3144(4) 0.4779(5) 0.051(2) Uani 1 1 d . . .
H9A H 0.4254 0.3420 0.4651 0.061 Uiso 1 1 calc R . .
C10 C 0.5467(3) 0.3025(3) 0.6326(4) 0.0340(14) Uani 1 1 d . . .
C11 C 0.2874(4) 0.0212(4) 0.5720(5) 0.0482(19) Uani 1 1 d . . .
H11A H 0.3102 0.0347 0.6201 0.058 Uiso 1 1 calc R . .
C12 C 0.2953(4) 0.0651(4) 0.5141(5) 0.052(2) Uani 1 1 d . . .
H12A H 0.3237 0.1069 0.5234 0.063 Uiso 1 1 calc R . .
C13 C 0.2623(4) 0.0479(4) 0.4447(5) 0.0499(19) Uani 1 1 d . A .
C14 C 0.2190(6) -0.0183(5) 0.4322(6) 0.087(4) Uani 1 1 d . . .
H14A H 0.1957 -0.0328 0.3845 0.104 Uiso 1 1 calc R . .
C15 C 0.2143(6) -0.0574(4) 0.4921(6) 0.079(4) Uani 1 1 d . . .
H15A H 0.1857 -0.0995 0.4855 0.095 Uiso 1 1 calc R . .
C16 C 0.2657(5) 0.0952(4) 0.3828(5) 0.060(3) Uani 1 1 d . . .
N1 N 0.6196(4) 0.4736(3) 0.7500 0.0320(17) Uani 1 2 d S . .
N2 N 0.4176(3) 0.2633(3) 0.4345(4) 0.0378(13) Uani 1 1 d . . .
N3 N 0.2485(3) -0.0395(3) 0.5621(4) 0.0414(14) Uani 1 1 d . . .
O1 O 0.6667 0.3333 0.7500 0.061(4) Uani 1 6 d S . .
O2 O 0.2778(3) 0.2085(3) 0.2500 0.0360(15) Uani 1 2 d S . .
H2B H 0.2648 0.2343 0.2500 0.043 Uiso 1 2 d SR . .
O3 O 0.3988(3) 0.2248(3) 0.2500 0.0360(15) Uani 1 2 d S . .
H3A H 0.4095 0.1971 0.2500 0.05(4) Uiso 1 2 d SR . .
O2W O 0.1129(6) 0.0281(6) 0.2500 0.114(5) Uani 1 2 d S A .
O4 O 0.6211(2) 0.6700(2) 0.6815(3) 0.0369(11) Uani 1 1 d . . .
O6 O 0.5737(3) 0.3556(3) 0.6583(3) 0.0485(14) Uani 1 1 d . . .
O5 O 0.5523(3) 0.2581(2) 0.6555(3) 0.0520(15) Uani 1 1 d . . .
O8 O 0.3131(3) 0.1463(2) 0.3842(3) 0.0469(13) Uani 1 1 d . A .
O7 O 0.2113(5) 0.0829(6) 0.3496(7) 0.051(3) Uani 0.50 1 d P A 1
O7' O 0.2349(8) 0.0740(8) 0.3171(10) 0.077(4) Uiso 0.50 1 d P A 2
O1W O 0.1658(9) 0.1298(8) 0.1343(11) 0.096(5) Uiso 0.50 1 d P A 1
O1S O 0.1490(10) 0.1521(9) 0.1775(12) 0.112(4) Uiso 0.50 1 d PDU . 2
C1S C 0.1331(12) 0.1947(13) 0.2090(17) 0.111(4) Uiso 0.50 1 d PDU . 2
C2S C 0.1831(11) 0.2458(10) 0.2615(19) 0.110(5) Uiso 0.50 1 d PDU . 2

loop_
_atom_site_aniso_label
_atom_site_aniso_U_11
_atom_site_aniso_U_22
_atom_site_aniso_U_33
_atom_site_aniso_U_23
_atom_site_aniso_U_13
_atom_site_aniso_U_12
Co1 0.0261(6) 0.0227(6) 0.0260(6) 0.000 0.000 0.0126(5)
Co2 0.0394(5) 0.0336(5) 0.0238(5) 0.0000(3) -0.0030(3) 0.0235(4)
Co3 0.0439(8) 0.0553(10) 0.0396(7) 0.000 0.000 0.0246(7)
C1 0.065(5) 0.033(3) 0.023(3) -0.004(3) -0.009(3) 0.032(3)
C2 0.061(5) 0.040(4) 0.027(3) -0.004(3) -0.009(3) 0.032(4)
C3 0.048(6) 0.037(5) 0.031(5) 0.000 0.000 0.031(5)
C4 0.045(6) 0.035(5) 0.035(5) 0.000 0.000 0.029(5)
C5 0.067(5) 0.046(4) 0.046(4) -0.015(4) -0.018(4) 0.038(4)
C6 0.059(5) 0.044(4) 0.057(4) -0.012(4) -0.023(4) 0.040(4)
C7 0.045(4) 0.036(4) 0.031(3) -0.007(3) -0.012(3) 0.020(3)
C8 0.077(6) 0.042(4) 0.054(4) -0.017(4) -0.033(4) 0.038(4)
C9 0.070(6) 0.047(4) 0.054(4) -0.020(4) -0.033(4) 0.043(4)
C10 0.034(4) 0.032(4) 0.037(3) -0.002(3) -0.010(3) 0.017(3)
C11 0.052(5) 0.036(4) 0.045(4) 0.009(3) -0.005(3) 0.013(4)
C12 0.069(5) 0.028(4) 0.048(4) -0.005(3) -0.017(4) 0.015(4)
C13 0.059(5) 0.037(4) 0.044(4) 0.010(3) -0.005(4) 0.017(4)
C14 0.118(10) 0.060(6) 0.057(5) 0.001(5) -0.032(6) 0.026(6)
C15 0.110(8) 0.033(4) 0.050(5) 0.010(4) -0.022(5) 0.004(5)
C16 0.076(6) 0.041(5) 0.038(4) 0.007(3) -0.016(4) 0.010(4)
N1 0.028(4) 0.025(4) 0.045(4) 0.000 0.000 0.015(3)
N2 0.041(3) 0.040(3) 0.037(3) -0.005(3) -0.014(2) 0.024(3)
N3 0.050(4) 0.031(3) 0.034(3) 0.000(2) -0.003(3) 0.013(3)
O1 0.016(3) 0.016(3) 0.153(14) 0.000 0.000 0.0078(16)
O2 0.036(3) 0.050(4) 0.028(3) 0.000 0.000 0.026(3)
O3 0.041(4) 0.043(4) 0.026(3) 0.000 0.000 0.023(3)
O2W 0.070(8) 0.087(9) 0.153(12) 0.000 0.000 0.016(7)
O4 0.056(3) 0.036(3) 0.026(2) 0.0005(19) -0.006(2) 0.029(2)
O6 0.056(3) 0.039(3) 0.053(3) -0.015(2) -0.030(2) 0.026(3)
O5 0.068(4) 0.035(3) 0.051(3) -0.004(2) -0.032(3) 0.024(3)
O8 0.047(3) 0.032(3) 0.060(3) 0.009(2) -0.004(3) 0.019(2)
O7 0.036(6) 0.062(8) 0.045(6) 0.011(5) 0.001(5) 0.017(6)

loop_
_atom_type_symbol
_atom_type_description
_atom_type_scat_dispersion_real
_atom_type_scat_dispersion_imag
_atom_type_scat_source
Co Co 0.3494 0.9721 'International Tables Vol C Tables 4.2.6.8 and 6.1.1.4'
O O 0.0106 0.0060 'International Tables Vol C Tables 4.2.6.8 and 6.1.1.4'
N N 0.0061 0.0033 'International Tables Vol C Tables 4.2.6.8 and 6.1.1.4'
C C 0.0033 0.0016 'International Tables Vol C Tables 4.2.6.8 and 6.1.1.4'
H H 0.0000 0.0000 'International Tables Vol C Tables 4.2.6.8 and 6.1.1.4'

loop_
_geom_angle_atom_site_label_1
_geom_angle_atom_site_label_2
_geom_angle_atom_site_label_3
_geom_angle
_geom_angle_site_symmetry_1
_geom_angle_site_symmetry_3
O1 Co1 O6 94.26(15) . .
O1 Co1 O6 94.26(15) . 10_557
O6 Co1 O6 91.3(3) . 10_557
O1 Co1 O5 90.19(15) . 8_667
O6 Co1 O5 175.4(2) . 8_667
O6 Co1 O5 87.3(2) 10_557 8_667
O1 Co1 O5 90.19(15) . 5_665
O6 Co1 O5 87.3(2) . 5_665
O6 Co1 O5 175.4(2) 10_557 5_665
O5 Co1 O5 93.8(4) 8_667 5_665
O1 Co1 N1 176.5(2) . .
O6 Co1 N1 88.2(2) . .
O6 Co1 N1 88.2(2) 10_557 .
O5 Co1 N1 87.4(2) 8_667 .
O5 Co1 N1 87.4(2) 5_665 .
O8 Co2 O4 174.5(2) . 7_666
O8 Co2 O2 94.0(2) . .
O4 Co2 O2 91.2(2) 7_666 .
O8 Co2 N3 91.9(2) . 11_556
O4 Co2 N3 86.1(2) 7_666 11_556
O2 Co2 N3 96.9(2) . 11_556
O8 Co2 N2 86.2(2) . .
O4 Co2 N2 88.7(2) 7_666 .
O2 Co2 N2 173.4(2) . .
N3 Co2 N2 89.7(2) 11_556 .
O8 Co2 O3 89.8(2) . .
O4 Co2 O3 92.4(2) 7_666 .
O2 Co2 O3 81.6(2) . .
N3 Co2 O3 177.8(2) 11_556 .
N2 Co2 O3 91.9(2) . .
O7 Co3 O7 112.2(8) . 10_556
O7 Co3 O2 103.9(4) . .
O7 Co3 O2 103.9(4) 10_556 .
O7 Co3 O7' 25.6(5) . .
O7 Co3 O7' 89.0(7) 10_556 .
O2 Co3 O7' 100.3(5) . .
O7 Co3 O7' 89.0(7) . 10_556
O7 Co3 O7' 25.6(5) 10_556 10_556
O2 Co3 O7' 100.3(5) . 10_556
O7' Co3 O7' 64.4(10) . 10_556
O7 Co3 O1W 58.1(6) . 10_556
O7 Co3 O1W 159.5(6) 10_556 10_556
O2 Co3 O1W 96.2(5) . 10_556
O7' Co3 O1W 83.6(7) . 10_556
O7' Co3 O1W 146.0(7) 10_556 10_556
O7 Co3 O1W 159.5(6) . .
O7 Co3 O1W 58.1(6) 10_556 .
O2 Co3 O1W 96.2(5) . .
O7' Co3 O1W 146.0(7) . .
O7' Co3 O1W 83.6(7) 10_556 .
O1W Co3 O1W 124.1(10) 10_556 .
O7 Co3 O1S 87.5(6) . 10_556
O7 Co3 O1S 150.3(7) 10_556 10_556
O2 Co3 O1S 91.8(5) . 10_556
O7' Co3 O1S 113.1(7) . 10_556
O7' Co3 O1S 167.8(7) 10_556 10_556
O1W Co3 O1S 29.6(6) 10_556 10_556
O1W Co3 O1S 95.8(9) . 10_556
O7 Co3 O1S 150.3(7) . .
O7 Co3 O1S 87.5(6) 10_556 .
O2 Co3 O1S 91.8(5) . .
O7' Co3 O1S 167.8(7) . .
O7' Co3 O1S 113.1(7) 10_556 .
O1W Co3 O1S 95.8(9) 10_556 .
O1W Co3 O1S 29.6(6) . .
O1S Co3 O1S 66.6(11) 10_556 .
O7 Co3 O2W 78.1(4) . .
O7 Co3 O2W 78.1(4) 10_556 .
O2 Co3 O2W 176.1(4) . .
O7' Co3 O2W 83.0(6) . .
O7' Co3 O2W 83.0(6) 10_556 .
O1W Co3 O2W 82.0(5) 10_556 .
O1W Co3 O2W 82.0(5) . .
O1S Co3 O2W 84.9(6) 10_556 .
O1S Co3 O2W 84.9(6) . .
N1 C1 C2 124.0(6) . .
C1 C2 C3 118.2(6) . .
C2 C3 C2 117.9(8) 10_557 .
C2 C3 C4 120.9(4) 10_557 .
C2 C3 C4 120.9(4) . .
O4 C4 O4 126.6(8) 10_557 .
O4 C4 C3 116.6(4) 10_557 .
O4 C4 C3 116.6(4) . .
C6 C5 N2 121.6(7) . .
C5 C6 C7 121.4(7) . .
C6 C7 C8 116.6(6) . .
C6 C7 C10 122.9(6) . .
C8 C7 C10 120.4(6) . .
C9 C8 C7 118.6(7) . .
N2 C9 C8 124.3(7) . .
O6 C10 O5 127.8(6) . .
O6 C10 C7 116.9(6) . .
O5 C10 C7 115.2(6) . .
N3 C11 C12 123.0(7) . .
C13 C12 C11 120.5(7) . .
C12 C13 C14 117.8(8) . .
C12 C13 C16 122.0(7) . .
C14 C13 C16 120.0(8) . .
C15 C14 C13 117.4(9) . .
C14 C15 N3 124.3(8) . .
O8 C16 O7' 120.7(10) . .
O8 C16 O7 125.4(10) . .
O7' C16 O7 40.1(8) . .
O8 C16 C13 116.1(8) . .
O7' C16 C13 117.1(10) . .
O7 C16 C13 115.7(9) . .
C1 N1 C1 117.7(8) 10_557 .
C1 N1 Co1 120.9(4) 10_557 .
C1 N1 Co1 120.9(4) . .
C9 N2 C5 117.4(6) . .
C9 N2 Co2 122.5(5) . .
C5 N2 Co2 119.8(5) . .
C11 N3 C15 116.9(7) . .
C11 N3 Co2 122.7(5) . 9_556
C15 N3 Co2 120.3(5) . 9_556
Co1 O1 Co1 120.0 8_667 3_655
Co1 O1 Co1 120.0 8_667 .
Co1 O1 Co1 120.0 3_655 .
Co3 O2 Co2 119.8(2) . .
Co3 O2 Co2 119.8(2) . 10_556
Co2 O2 Co2 96.2(3) . 10_556
Co2 O3 Co2 91.8(3) . 10_556
C4 O4 Co2 128.4(5) . 7_666
C10 O6 Co1 132.2(5) . .
C10 O5 Co1 136.0(5) . 3_655
C16 O8 Co2 139.2(6) . .
C16 O7 Co3 125.4(8) . .
C16 O7' Co3 123.0(11) . .
C1S O1S Co3 120.6(15) . .
C2S C1S C1S 69.0(18) 10_556 10_556
C2S C1S O1S 111.7(19) 10_556 .
C1S C1S O1S 111.7(15) 10_556 .
C2S C1S C2S 13(2) 10_556 .
C1S C1S C2S 55.6(16) 10_556 .
O1S C1S C2S 114.7(18) . .
C2S C2S C1S 111.0(19) 10_556 10_556
C2S C2S C1S 55.6(17) 10_556 .
C1S C2S C1S 55(3) 10_556 .

loop_
_geom_bond_atom_site_label_1
_geom_bond_atom_site_label_2
_geom_bond_distance
_geom_bond_site_symmetry_2
Co1 O1 2.0281(11) .
Co1 O6 2.098(5) .
Co1 O6 2.098(5) 10_557
Co1 O5 2.118(5) 8_667
Co1 O5 2.118(5) 5_665
Co1 N1 2.162(7) .
Co2 O8 2.052(5) .
Co2 O4 2.093(5) 7_666
Co2 O2 2.120(5) .
Co2 N3 2.161(6) 11_556
Co2 N2 2.162(6) .
Co2 O3 2.196(5) .
Co3 O7 1.966(10) .
Co3 O7 1.966(10) 10_556
Co3 O2 2.038(7) .
Co3 O7' 2.062(16) .
Co3 O7' 2.062(16) 10_556
Co3 O1W 2.145(18) 10_556
Co3 O1W 2.145(18) .
Co3 O1S 2.16(2) 10_556
Co3 O1S 2.16(2) .
Co3 O2W 2.260(12) .
C1 N1 1.333(7) .
C1 C2 1.376(10) .
C2 C3 1.413(8) .
C3 C2 1.413(8) 10_557
C3 C4 1.508(13) .
C4 O4 1.256(6) 10_557
C4 O4 1.256(6) .
C5 C6 1.360(10) .
C5 N2 1.366(10) .
C6 C7 1.377(10) .
C7 C8 1.408(10) .
C7 C10 1.520(9) .
C8 C9 1.376(10) .
C9 N2 1.312(10) .
C10 O6 1.215(9) .
C10 O5 1.237(9) .
C11 N3 1.331(10) .
C11 C12 1.381(11) .
C12 C13 1.339(11) .
C13 C14 1.458(13) .
C13 C16 1.521(11) .
C14 C15 1.344(14) .
C15 N3 1.361(11) .
C16 O8 1.223(10) .
C16 O7' 1.270(18) .
C16 O7 1.340(15) .
N1 C1 1.333(7) 10_557
N3 Co2 2.161(6) 9_556
O1 Co1 2.0281(11) 8_667
O1 Co1 2.0281(11) 3_655
O2 Co2 2.120(5) 10_556
O3 Co2 2.196(5) 10_556
O4 Co2 2.093(5) 7_666
O5 Co1 2.118(5) 3_655
O1S C1S 1.399(18) .
C1S C2S 1.34(3) 10_556
C1S C1S 1.34(5) 10_556
C1S C2S 1.520(18) .
C2S C2S 0.38(6) 10_556
C2S C1S 1.34(3) 10_556

loop_
_platon_squeeze_void_nr
_platon_squeeze_void_average_x
_platon_squeeze_void_average_y
_platon_squeeze_void_average_z
_platon_squeeze_void_volume
_platon_squeeze_void_count_electrons
_platon_squeeze_void_content
1 0.000 0.000 0.000 248 27 ' '
2 -0.001 0.498 0.001 3486 186 ' '
3 0.000 0.000 0.500 248 26 ' '
